data_4101404
loop_
_publ_author_name
'Lim, Mi Hee'
'Wong, Brian A'
'Pitcock, Jr, William H'
'Mokshagundam, Deepa'
'Baik, Mu-Hyun'
'Lippard, Stephen J'

_publ_section_title
;
 Direct nitric oxide detection in aqueous solution by copper(II)
 fluorescein complexes.
;
_journal_issue 44
_journal_name_full 'Journal of the American Chemical Society'
_journal_page_first 14364
_journal_page_last 14373
_journal_paper_doi 10.1021/ja064955e
_journal_volume 128
_journal_year 2006
_chemical_formula_sum 'C34 H32 B2 Cu F8 N4 O4'
_chemical_formula_weight 797.80
_chemical_name_systematic
; 
 ? 
;
_space_group_IT_number 14
_symmetry_cell_setting monoclinic
_symmetry_space_group_name_Hall '-P 2yn'
_symmetry_space_group_name_H-M 'P 1 21/n 1'
_atom_sites_solution_hydrogens geom
_atom_sites_solution_primary direct
_atom_sites_solution_secondary difmap
_audit_creation_method SHELXL-97
_cell_angle_alpha 90.00
_cell_angle_beta 95.235(2)
_cell_angle_gamma 90.00
_cell_formula_units_Z 2
_cell_length_a 8.1902(8)
_cell_length_b 11.6112(11)
_cell_length_c 18.2776(18)
_cell_measurement_reflns_used 2625
_cell_measurement_temperature 173(2)
_cell_measurement_theta_max 23.27
_cell_measurement_theta_min 2.24
_cell_volume 1730.9(3)
_computing_cell_refinement 'Bruker SMART'
_computing_data_collection 'Bruker SMART'
_computing_data_reduction 'Bruker SAINT'
_computing_molecular_graphics 'Bruker SHELXTL'
_computing_publication_material 'Bruker SHELXTL'
_computing_structure_refinement 'SHELXL-97 (Sheldrick, 1997)'
_computing_structure_solution 'SHELXS-97 (Sheldrick, 1990)'
_diffrn_ambient_temperature 173(2)
_diffrn_measured_fraction_theta_full 0.999
_diffrn_measured_fraction_theta_max 0.999
_diffrn_measurement_device_type 'CCD area detector'
_diffrn_measurement_method 'phi and omega scans'
_diffrn_radiation_monochromator graphite
_diffrn_radiation_source 'fine-focus sealed tube'
_diffrn_radiation_type MoK\a
_diffrn_radiation_wavelength 0.71073
_diffrn_reflns_av_R_equivalents 0.0357
_diffrn_reflns_av_sigmaI/netI 0.0341
_diffrn_reflns_limit_h_max 10
_diffrn_reflns_limit_h_min -10
_diffrn_reflns_limit_k_max 14
_diffrn_reflns_limit_k_min -14
_diffrn_reflns_limit_l_max 22
_diffrn_reflns_limit_l_min -22
_diffrn_reflns_number 14096
_diffrn_reflns_theta_full 26.49
_diffrn_reflns_theta_max 26.49
_diffrn_reflns_theta_min 2.08
_exptl_absorpt_coefficient_mu 0.719
_exptl_absorpt_correction_T_max 0.97
_exptl_absorpt_correction_T_min 0.93
_exptl_absorpt_correction_type empirical
_exptl_absorpt_process_details SADABS
_exptl_crystal_colour violet
_exptl_crystal_density_diffrn 1.531
_exptl_crystal_density_method 'not measured'
_exptl_crystal_description block
_exptl_crystal_F_000 814
_exptl_crystal_size_max 0.10
_exptl_crystal_size_mid 0.08
_exptl_crystal_size_min 0.03
_refine_diff_density_max 0.729
_refine_diff_density_min -0.378
_refine_diff_density_rms 0.084
_refine_ls_extinction_method none
_refine_ls_goodness_of_fit_ref 1.071
_refine_ls_hydrogen_treatment refall
_refine_ls_matrix_type full
_refine_ls_number_parameters 258
_refine_ls_number_reflns 3585
_refine_ls_number_restraints 2
_refine_ls_restrained_S_all 1.076
_refine_ls_R_factor_all 0.0618
_refine_ls_R_factor_gt 0.0493
_refine_ls_shift/su_max 0.000
_refine_ls_shift/su_mean 0.000
_refine_ls_structure_factor_coef Fsqd
_refine_ls_weighting_details 'calc w=1/[\s^2^(Fo^2^)+(0.0694P)^2^+1.3702P] where P=(Fo^2^+2Fc^2^)/3'
_refine_ls_weighting_scheme calc
_refine_ls_wR_factor_gt 0.1276
_refine_ls_wR_factor_ref 0.1355
_reflns_number_gt 2921
_reflns_number_total 3585
_reflns_threshold_expression >2sigma(I)
_cod_data_source_file ja064955esi20060825_035257.cif
_cod_data_source_block '[Cu(modL)2](BF4)2'
_cod_depositor_comments
;
The following automatic conversions were performed:
'_symmetry_cell_setting' value 'Monoclinic' changed to 'monoclinic'
according to '/home/saulius/struct/CIF-dictionaries/cif_core.dic'
dictionary named 'cif_core.dic' version 2.4.1 from 2010-06-29.

Automatic conversion script
Id: cif_fix_enum 1527 2010-12-29 10:47:43Z saulius 
;
_cod_original_sg_symbol_H-M P2(1)/n
_cod_database_code 4101404

loop_
_symmetry_equiv_pos_as_xyz
'x, y, z'
'-x+1/2, y+1/2, -z+1/2'
'-x, -y, -z'
'x-1/2, -y-1/2, z-1/2'

loop_
_atom_site_label
_atom_site_type_symbol
_atom_site_fract_x
_atom_site_fract_y
_atom_site_fract_z
_atom_site_U_iso_or_equiv
_atom_site_adp_type
_atom_site_occupancy
_atom_site_symmetry_multiplicity
_atom_site_calc_flag
_atom_site_refinement_flags
Cu1 Cu 0.5000 0.5000 1.0000 0.02557(16) Uani 1 2 d S
O1 O 0.7776(3) 0.5026(2) 1.06823(13) 0.0385(5) Uani 1 1 d .
O2 O 0.8053(4) 0.4321(2) 0.20642(15) 0.0503(7) Uani 0.85 1 d PD
O2A O 0.935(2) 0.4207(17) 0.1954(10) 0.084(8) Uani 0.15 1 d PD
N1 N 0.5565(3) 0.33858(19) 0.97427(12) 0.0275(5) Uani 1 1 d .
N2 N 0.5993(3) 0.5789(2) 0.91518(13) 0.0278(5) Uani 1 1 d .
F1 F 0.2330(4) -0.0447(3) 0.24732(16) 0.0924(9) Uani 1 1 d .
F2 F 0.1949(4) 0.1484(2) 0.25151(15) 0.0915(10) Uani 1 1 d .
F3 F 0.0977(4) 0.0446(2) 0.15568(11) 0.0776(8) Uani 1 1 d .
F4 F -0.0089(3) 0.0260(2) 0.26642(12) 0.0591(6) Uani 1 1 d .
C1 C 0.8310(3) 0.6140(3) 1.06408(16) 0.0319(6) Uani 1 1 d .
C2 C 0.8730(4) 0.6804(3) 1.12564(17) 0.0404(7) Uani 1 1 d .
H2 H 0.8720 0.6477 1.1732 0.049 Uiso 1 1 calc R
C3 C 0.9163(4) 0.7940(3) 1.11795(19) 0.0462(8) Uani 1 1 d .
H3 H 0.9443 0.8399 1.1603 0.055 Uiso 1 1 calc R
C4 C 0.9190(4) 0.8413(3) 1.0487(2) 0.0466(8) Uani 1 1 d .
H4 H 0.9479 0.9199 1.0435 0.056 Uiso 1 1 calc R
C5 C 0.8798(4) 0.7747(3) 0.98747(19) 0.0406(8) Uani 1 1 d .
H5 H 0.8839 0.8076 0.9401 0.049 Uiso 1 1 calc R
C6 C 0.8340(3) 0.6594(3) 0.99382(16) 0.0319(6) Uani 1 1 d .
C7 C 0.7840(4) 0.5877(3) 0.92757(16) 0.0339(7) Uani 1 1 d .
H7A H 0.8315 0.5096 0.9343 0.041 Uiso 1 1 calc R
H7B H 0.8273 0.6226 0.8838 0.041 Uiso 1 1 calc R
C8 C 0.5254(3) 0.6921(2) 0.90633(15) 0.0264(6) Uani 1 1 d .
C9 C 0.5351(4) 0.7599(3) 0.84617(16) 0.0339(7) Uani 1 1 d .
H9 H 0.5869 0.7317 0.8053 0.041 Uiso 1 1 calc R
C10 C 0.4688(4) 0.8713(3) 0.84441(17) 0.0410(8) Uani 1 1 d .
H10 H 0.4735 0.9174 0.8017 0.049 Uiso 1 1 calc R
C11 C 0.6146(4) 0.2982(3) 0.91449(16) 0.0330(6) Uani 1 1 d .
H11 H 0.6180 0.3480 0.8734 0.040 Uiso 1 1 calc R
C12 C 0.6716(4) 0.1850(3) 0.90875(17) 0.0382(7) Uani 1 1 d .
H12 H 0.7090 0.1583 0.8641 0.046 Uiso 1 1 calc R
C13 C 0.6727(4) 0.1140(3) 0.96777(19) 0.0387(7) Uani 1 1 d .
H13 H 0.7151 0.0381 0.9652 0.046 Uiso 1 1 calc R
C14 C 0.6111(4) 0.1529(2) 1.03266(16) 0.0320(6) Uani 1 1 d .
C15 C 0.5495(3) 0.2664(2) 1.03281(15) 0.0271(6) Uani 1 1 d .
C16 C 0.6022(4) 0.0860(3) 1.09682(18) 0.0405(8) Uani 1 1 d .
H16 H 0.6462 0.0102 1.0989 0.049 Uiso 1 1 calc R
C17 C 0.8808(5) 0.3281(4) 0.2296(3) 0.0673(12) Uani 1 1 d D
B1 B 0.1298(5) 0.0470(3) 0.2287(2) 0.0431(9) Uani 1 1 d .
H2N H 0.578(4) 0.547(3) 0.8791(18) 0.023(8) Uiso 1 1 d .
H1O H 0.789(5) 0.482(3) 1.102(2) 0.039(12) Uiso 1 1 d .

loop_
_atom_site_aniso_label
_atom_site_aniso_U_11
_atom_site_aniso_U_22
_atom_site_aniso_U_33
_atom_site_aniso_U_23
_atom_site_aniso_U_13
_atom_site_aniso_U_12
Cu1 0.0337(3) 0.0227(3) 0.0210(3) 0.00143(18) 0.00675(18) 0.00265(19)
O1 0.0525(14) 0.0363(12) 0.0259(12) 0.0087(10) -0.0005(10) -0.0021(10)
O2 0.068(2) 0.0481(17) 0.0343(15) 0.0081(12) 0.0024(14) -0.0004(15)
O2A 0.067(13) 0.15(2) 0.036(10) 0.045(12) 0.027(9) 0.052(14)
N1 0.0349(13) 0.0242(11) 0.0237(11) -0.0002(9) 0.0037(9) 0.0017(10)
N2 0.0353(13) 0.0293(12) 0.0190(12) -0.0005(10) 0.0037(9) 0.0016(10)
F1 0.106(2) 0.098(2) 0.0751(18) 0.0238(16) 0.0221(16) 0.0337(18)
F2 0.124(2) 0.0751(17) 0.0859(18) -0.0466(15) 0.0660(17) -0.0607(17)
F3 0.130(2) 0.0741(16) 0.0287(11) 0.0077(11) 0.0051(12) -0.0314(16)
F4 0.0625(14) 0.0647(14) 0.0523(13) 0.0043(10) 0.0171(11) -0.0169(11)
C1 0.0282(14) 0.0339(15) 0.0338(15) 0.0033(12) 0.0036(12) 0.0002(12)
C2 0.0408(17) 0.0493(19) 0.0302(16) 0.0033(14) -0.0022(13) -0.0054(15)
C3 0.0460(19) 0.0457(19) 0.0457(19) -0.0061(16) -0.0028(15) -0.0106(15)
C4 0.0385(18) 0.0397(18) 0.060(2) 0.0083(16) -0.0052(15) -0.0100(14)
C5 0.0312(16) 0.0466(19) 0.0433(18) 0.0151(15) -0.0011(13) -0.0063(14)
C6 0.0242(13) 0.0415(17) 0.0302(15) 0.0071(13) 0.0037(11) 0.0018(12)
C7 0.0323(15) 0.0430(17) 0.0278(14) 0.0055(13) 0.0099(12) 0.0035(13)
C8 0.0275(14) 0.0264(13) 0.0246(13) 0.0019(11) -0.0013(10) -0.0028(11)
C9 0.0403(16) 0.0352(16) 0.0256(14) 0.0040(12) 0.0001(12) -0.0068(13)
C10 0.055(2) 0.0323(16) 0.0336(17) 0.0129(13) -0.0053(14) -0.0067(14)
C11 0.0382(16) 0.0332(15) 0.0283(15) -0.0010(12) 0.0064(12) 0.0025(13)
C12 0.0415(17) 0.0373(17) 0.0363(17) -0.0091(13) 0.0056(13) 0.0062(14)
C13 0.0388(17) 0.0273(15) 0.0493(19) -0.0087(14) 0.0004(14) 0.0065(13)
C14 0.0339(15) 0.0262(14) 0.0346(15) -0.0011(12) -0.0035(12) -0.0005(12)
C15 0.0273(14) 0.0268(14) 0.0264(14) 0.0014(11) -0.0015(11) -0.0023(11)
C16 0.0465(19) 0.0246(14) 0.0479(19) 0.0046(13) -0.0090(15) 0.0006(13)
C17 0.062(3) 0.057(2) 0.080(3) 0.027(2) -0.011(2) -0.002(2)
B1 0.063(3) 0.0371(19) 0.0318(18) -0.0031(16) 0.0175(17) -0.0086(18)

loop_
_atom_type_symbol
_atom_type_description
_atom_type_scat_dispersion_real
_atom_type_scat_dispersion_imag
_atom_type_scat_source
C C 0.0033 0.0016 'International Tables Vol C Tables 4.2.6.8 and 6.1.1.4'
H H 0.0000 0.0000 'International Tables Vol C Tables 4.2.6.8 and 6.1.1.4'
B B 0.0013 0.0007 'International Tables Vol C Tables 4.2.6.8 and 6.1.1.4'
N N 0.0061 0.0033 'International Tables Vol C Tables 4.2.6.8 and 6.1.1.4'
O O 0.0106 0.0060 'International Tables Vol C Tables 4.2.6.8 and 6.1.1.4'
F F 0.0171 0.0103 'International Tables Vol C Tables 4.2.6.8 and 6.1.1.4'
Cu Cu 0.3201 1.2651 'International Tables Vol C Tables 4.2.6.8 and 6.1.1.4'

loop_
_geom_angle_atom_site_label_1
_geom_angle_atom_site_label_2
_geom_angle_atom_site_label_3
_geom_angle
_geom_angle_site_symmetry_1
_geom_angle_site_symmetry_3
N1 Cu1 N1 179.998(1) . 3_667
N1 Cu1 N2 97.24(10) . .
N1 Cu1 N2 82.76(10) 3_667 .
N1 Cu1 N2 82.76(10) . 3_667
N1 Cu1 N2 97.24(10) 3_667 3_667
N2 Cu1 N2 179.998(1) . 3_667
C11 N1 C15 118.4(2) . .
C11 N1 Cu1 129.7(2) . .
C15 N1 Cu1 111.37(18) . .
C8 N2 C7 110.9(2) . .
C8 N2 Cu1 107.57(17) . .
C7 N2 Cu1 112.35(17) . .
O1 C1 C2 122.6(3) . .
O1 C1 C6 116.2(3) . .
C2 C1 C6 121.1(3) . .
C3 C2 C1 119.9(3) . .
C2 C3 C4 120.0(3) . .
C5 C4 C3 120.1(3) . .
C4 C5 C6 121.0(3) . .
C1 C6 C5 117.8(3) . .
C1 C6 C7 120.7(3) . .
C5 C6 C7 121.5(3) . .
C6 C7 N2 110.8(2) . .
C9 C8 C15 120.3(3) . 3_667
C9 C8 N2 124.1(3) . .
C15 C8 N2 115.5(2) 3_667 .
C8 C9 C10 120.1(3) . .
C16 C10 C9 120.7(3) 3_667 .
N1 C11 C12 123.0(3) . .
C13 C12 C11 119.2(3) . .
C12 C13 C14 120.0(3) . .
C13 C14 C15 117.2(3) . .
C13 C14 C16 125.0(3) . .
C15 C14 C16 117.8(3) . .
N1 C15 C8 117.6(2) . 3_667
N1 C15 C14 122.1(3) . .
C8 C15 C14 120.3(3) 3_667 .
C10 C16 C14 120.8(3) 3_667 .
F3 B1 F2 111.4(3) . .
F3 B1 F1 106.8(3) . .
F2 B1 F1 112.5(4) . .
F3 B1 F4 113.1(4) . .
F2 B1 F4 108.4(3) . .
F1 B1 F4 104.4(3) . .

loop_
_geom_bond_atom_site_label_1
_geom_bond_atom_site_label_2
_geom_bond_distance
_geom_bond_site_symmetry_2
Cu1 N1 1.997(2) .
Cu1 N1 1.997(2) 3_667
Cu1 N2 2.033(2) .
Cu1 N2 2.033(2) 3_667
O1 C1 1.370(4) .
O2 C17 1.404(5) .
O2A C17 1.339(16) .
N1 C11 1.317(4) .
N1 C15 1.364(3) .
N2 C8 1.449(4) .
N2 C7 1.513(4) .
F1 B1 1.382(5) .
F2 B1 1.343(4) .
F3 B1 1.337(4) .
F4 B1 1.403(4) .
C1 C2 1.381(4) .
C1 C6 1.390(4) .
C2 C3 1.376(5) .
C3 C4 1.381(5) .
C4 C5 1.374(5) .
C5 C6 1.398(4) .
C6 C7 1.496(4) .
C8 C9 1.360(4) .
C8 C15 1.404(4) 3_667
C9 C10 1.402(4) .
C10 C16 1.361(5) 3_667
C11 C12 1.402(4) .
C12 C13 1.357(5) .
C13 C14 1.405(4) .
C14 C15 1.412(4) .
C14 C16 1.414(4) .
C15 C8 1.404(4) 3_667
C16 C10 1.361(5) 3_667
